data_7230745
loop_
_publ_author_name
'Hughes, Liam'
'McElroy, Con R.'
'Whitwood, Adrian C.'
'Hunt, Andrew J.'

_publ_section_title
;
 Development of pharmaceutically relevant bio-based intermediates though
 aldol condensation and Claisen--Schmidt reactions of
 dihydrolevoglucosenone (Cyrene&#x00AE;)
;
_journal_issue 19
_journal_name_full 'Green Chemistry'
_journal_page_first 4423
_journal_paper_doi 10.1039/C8GC01227J
_journal_volume 20
_journal_year 2018
_chemical_absolute_configuration ad
_chemical_formula_moiety 'C13 H12 O3'
_chemical_formula_sum 'C13 H12 O3'
_chemical_formula_weight 216.23
_space_group_crystal_system monoclinic
_space_group_IT_number 4
_space_group_name_Hall 'P 2yb'
_space_group_name_H-M_alt 'P 1 21 1'
_symmetry_space_group_name_Hall 'P 2yb'
_symmetry_space_group_name_H-M 'P 1 21 1'
_atom_sites_solution_hydrogens geom
_atom_sites_solution_primary dual
_audit_creation_date 2017-04-06
_audit_creation_method
;
Olex2 1.2
(compiled 2017.03.28 svn.r3405 for OlexSys, GUI svn.r5335)
;
_audit_update_record
;
2018-04-17 deposited with the CCDC.
2018-05-25 downloaded from the CCDC.
;
_cell_angle_alpha 90
_cell_angle_beta 95.3028(8)
_cell_angle_gamma 90
_cell_formula_units_Z 6
_cell_length_a 11.11016(10)
_cell_length_b 9.04172(9)
_cell_length_c 15.58673(13)
_cell_measurement_reflns_used 14995
_cell_measurement_temperature 110.05(10)
_cell_measurement_theta_max 70.9720
_cell_measurement_theta_min 3.9860
_cell_volume 1559.06(2)
_computing_cell_refinement 'CrysAlisPro 1.171.38.46 (Rigaku OD, 2015)'
_computing_data_collection 'CrysAlisPro 1.171.38.46 (Rigaku OD, 2015)'
_computing_data_reduction 'CrysAlisPro 1.171.38.46 (Rigaku OD, 2015)'
_computing_molecular_graphics 'Olex2 (Dolomanov et al., 2009)'
_computing_publication_material 'Olex2 (Dolomanov et al., 2009)'
_computing_structure_refinement 'ShelXL (Sheldrick, 2015)'
_computing_structure_solution 'ShelXT (Sheldrick, 2015)'
_diffrn_ambient_environment N~2~
_diffrn_ambient_temperature 110.05(10)
_diffrn_detector 'CCD plate'
_diffrn_detector_area_resol_mean 16.1450
_diffrn_detector_type Eos
_diffrn_measured_fraction_theta_full 1.000
_diffrn_measured_fraction_theta_max 0.992
_diffrn_measurement_details
;
List of Runs (angles in degrees, time in seconds):

  # Type    Start    End  Width  t~exp~   \w     \q     \k     \f   Frames
#--------------------------------------------------------------------------
  1  \w    -21.00  69.00   1.00    1.00    --    0.00  57.00  60.00   90
  2  \w    -69.00  21.00   1.00    1.00    --    0.00 -57.00 -90.00   90
  3  \w    -69.00  21.00   1.00    1.00    --    0.00 -57.00  60.00   90
  4  \w    -15.00  75.00   1.00    1.00    --   54.00 -57.00  60.00   90
  5  \w     33.00 123.00   1.00    1.00    --   54.00  57.00  90.00   90
  6  \w     33.00 123.00   1.00    1.00    --   54.00  57.00 -30.00   90
  7  \w     24.00 124.00   1.00    1.00    --   54.00  77.00  60.00  100
  8  \w     24.00 124.00   1.00    1.00    --   54.00  77.00  30.00  100
  9  \w    -15.00  75.00   1.00    1.00    --   54.00 -57.00  90.00   90
 10  \w    -15.00  75.00   1.00    1.00    --   54.00 -57.00-180.00   90
 11  \w     24.00 124.00   1.00    1.00    --   54.00  77.00 120.00  100
 12  \w     23.00 111.00   1.00    1.00    --   54.00-125.00  90.00   88
 13  \w     78.00 178.00   1.00    1.00    --  108.00  77.00  30.00  100
 14  \w     82.00 178.00   1.00    1.00    --  108.00  37.00-180.00   96
 15  \w     78.00 178.00   1.00    1.00    --  108.00  77.00 -30.00  100
 16  \w     78.00 178.00   1.00    1.00    --  108.00  77.00   0.00  100
 17  \w     86.00 176.00   1.00    1.00    --  108.00  63.00  30.00   90
 18  \w     38.00 130.00   1.00    1.00    --  108.00 -50.00 -90.00   92
 19  \w     86.00 178.00   1.00    1.00    --  108.00  50.00-150.00   92
 20  \w     82.00 178.00   1.00    1.00    --  108.00  37.00  90.00   96
 21  \w     82.00 178.00   1.00    1.00    --  108.00  37.00  30.00   96
 22  \w    100.00 178.00   1.00    1.00    --  108.00 111.00 120.00   78
 23  \w     74.00 178.00   1.00    1.00    --  108.00  25.00 120.00  104
 24  \w     78.00 178.00   1.00    1.00    --  108.00  77.00  60.00  100
 25  \w     82.00 178.00   1.00    1.00    --  108.00  37.00   0.00   96
 26  \w     82.00 178.00   1.00    1.00    --  108.00  37.00  60.00   96
 27  \w     36.00 116.00   1.00    1.00    --  108.00-111.00  90.00   80
 28  \w     86.00 176.00   1.00    1.00    --  108.00  63.00  60.00   90
 29  \w     86.00 176.00   1.00    1.00    --  108.00  63.00   0.00   90
 30  \w     78.00 178.00   1.00    1.00    --  108.00  77.00 -60.00  100
 31  \w     86.00 178.00   1.00    1.00    --  108.00  50.00  30.00   92
 32  \w     86.00 178.00   1.00    1.00    --  108.00  50.00  60.00   92
 33  \w    -73.00  44.00   1.00    1.00    --    0.00 -19.00  60.00  117
 34  \w    -72.00  26.00   1.00    1.00    --    0.00 -37.00 150.00   98
 35  \w    -72.00  26.00   1.00    1.00    --    0.00 -37.00   0.00   98
 36  \w    -15.00  75.00   1.00    1.00    --   54.00 -57.00 -60.00   90
 37  \w     24.00 124.00   1.00    1.00    --   54.00  77.00  88.00  100
 38  \w     24.00 124.00   1.00    1.00    --   54.00  77.00 150.00  100
 39  \w     24.00 124.00   1.00    1.00    --   54.00  77.00 -90.00  100
 40  \w     24.00 124.00   1.00    1.00    --   54.00  77.00-120.00  100
 41  \w     24.00 124.00   1.00    1.00    --   54.00  77.00-180.00  100
 42  \w     24.00 124.00   1.00    1.00    --   54.00  77.00   0.00  100
 43  \w     24.00 124.00   1.00    1.00    --   54.00  77.00 -30.00  100
 44  \w     24.00 124.00   1.00    1.00    --   54.00  77.00-150.00  100
;
_diffrn_measurement_device 'four-circle diffractometer'
_diffrn_measurement_device_type 'SuperNova, Dual, Cu at zero, Eos'
_diffrn_measurement_method '\w scans'
_diffrn_orient_matrix_type 'CrysAlisPro convention (1999,Acta A55,543-557)'
_diffrn_orient_matrix_UB_11 -0.0706225000
_diffrn_orient_matrix_UB_12 -0.0823272000
_diffrn_orient_matrix_UB_13 -0.0751280000
_diffrn_orient_matrix_UB_21 0.1198175000
_diffrn_orient_matrix_UB_22 -0.0427649000
_diffrn_orient_matrix_UB_23 -0.0358839000
_diffrn_orient_matrix_UB_31 0.0048557000
_diffrn_orient_matrix_UB_32 -0.1429949000
_diffrn_orient_matrix_UB_33 0.0540850000
_diffrn_radiation_monochromator mirror
_diffrn_radiation_probe x-ray
_diffrn_radiation_type CuK\a
_diffrn_radiation_wavelength 1.54184
_diffrn_reflns_av_R_equivalents 0.0258
_diffrn_reflns_av_unetI/netI 0.0201
_diffrn_reflns_Laue_measured_fraction_full 1.000
_diffrn_reflns_Laue_measured_fraction_max 0.992
_diffrn_reflns_limit_h_max 13
_diffrn_reflns_limit_h_min -13
_diffrn_reflns_limit_k_max 10
_diffrn_reflns_limit_k_min -10
_diffrn_reflns_limit_l_max 19
_diffrn_reflns_limit_l_min -18
_diffrn_reflns_number 28119
_diffrn_reflns_point_group_measured_fraction_full 0.982
_diffrn_reflns_point_group_measured_fraction_max 0.968
_diffrn_reflns_theta_full 67.684
_diffrn_reflns_theta_max 71.149
_diffrn_reflns_theta_min 3.996
_diffrn_source 'micro-focus sealed X-ray tube'
_diffrn_source_type 'SuperNova (Cu) X-ray Source'
_exptl_absorpt_coefficient_mu 0.804
_exptl_absorpt_correction_T_max 1.000
_exptl_absorpt_correction_T_min 0.715
_exptl_absorpt_correction_type gaussian
_exptl_absorpt_process_details
;
CrysAlisPro 1.171.38.46 (Rigaku Oxford Diffraction, 2015)
Numerical absorption correction based on gaussian integration over
            a multifaceted crystal model
Empirical absorption correction using spherical harmonics,
 implemented in SCALE3 ABSPACK scaling algorithm.
;
_exptl_crystal_colour 'clear colourless'
_exptl_crystal_colour_lustre clear
_exptl_crystal_colour_primary colourless
_exptl_crystal_density_diffrn 1.382
_exptl_crystal_description 'rect. Prism'
_exptl_crystal_F_000 684
_exptl_crystal_recrystallization_method 'Re-crystallisation from solvent: ethanol'
_exptl_crystal_size_max 0.207
_exptl_crystal_size_mid 0.172
_exptl_crystal_size_min 0.038
_refine_diff_density_max 0.211
_refine_diff_density_min -0.154
_refine_diff_density_rms 0.033
_refine_ls_abs_structure_details
;
 Flack x determined using 2415 quotients [(I+)-(I-)]/[(I+)+(I-)]
 (Parsons, Flack and Wagner, Acta Cryst. B69 (2013) 249-259).
;
_refine_ls_abs_structure_Flack -0.05(5)
_refine_ls_extinction_coef 0.00114(18)
_refine_ls_extinction_expression Fc^*^=kFc[1+0.001xFc^2^\l^3^/sin(2\q)]^-1/4^
_refine_ls_extinction_method 'SHELXL-2014/7 (Sheldrick 2014'
_refine_ls_goodness_of_fit_ref 1.060
_refine_ls_hydrogen_treatment constr
_refine_ls_matrix_type full
_refine_ls_number_parameters 434
_refine_ls_number_reflns 5845
_refine_ls_number_restraints 1
_refine_ls_restrained_S_all 1.060
_refine_ls_R_factor_all 0.0300
_refine_ls_R_factor_gt 0.0277
_refine_ls_shift/su_max 0.001
_refine_ls_shift/su_mean 0.000
_refine_ls_structure_factor_coef Fsqd
_refine_ls_weighting_details 'w=1/[\s^2^(Fo^2^)+(0.0360P)^2^+0.2583P] where P=(Fo^2^+2Fc^2^)/3'
_refine_ls_weighting_scheme calc
_refine_ls_wR_factor_gt 0.0673
_refine_ls_wR_factor_ref 0.0692
_reflns_Friedel_coverage 0.827
_reflns_Friedel_fraction_full 0.961
_reflns_Friedel_fraction_max 0.940
_reflns_number_gt 5564
_reflns_number_total 5845
_reflns_threshold_expression 'I > 2\s(I)'
_cod_data_source_file c8gc01227j2.cif
_cod_data_source_block jhc1701
_cod_depositor_comments 'Adding full bibliography for 7230738--7230745.cif.'
_cod_database_code 7230745
_shelx_shelxl_version_number 2014/7
_chemical_oxdiff_formula 'C13 H12 O3'
_chemical_oxdiff_usercomment 'Rob & Liam lnh51b'
_shelx_space_group_comment
;
The symmetry employed for this shelxl refinement is uniquely defined
by the following loop, which should always be used as a source of
symmetry information in preference to the above space-group names.
They are only intended as comments.
;
_reflns_odcompleteness_completeness 99.97
_reflns_odcompleteness_iscentric 1
_reflns_odcompleteness_theta 66.97
_olex2_refinement_description
;
1. Fixed Uiso
 At 1.2 times of:
  All C(H) groups, All C(H,H) groups
2.a Ternary CH refined with riding coordinates:
 C2(H2), C4(H4), C15(H15), C17(H17), C28(H28), C30(H30)
2.b Secondary CH2 refined with riding coordinates:
 C3(H3A,H3B), C5(H5A,H5B), C16(H16A,H16B), C18(H18A,H18B), C29(H29A,H29B),
 C31(H31A,H31B)
2.c Aromatic/amide H refined with riding coordinates:
 C7(H7), C9(H9), C10(H10), C11(H11), C12(H12), C13(H13), C20(H20), C22(H22),
 C23(H23), C24(H24), C25(H25), C26(H26), C33(H33), C35(H35), C36(H36), C37(H37),
  C38(H38), C39(H39)
;
_olex2_date_sample_data_collection 2017-04-04
_olex2_date_sample_submission 2017-04-04
_olex2_exptl_crystal_mounting_method 'oil on 200 micrometre micromount'
_olex2_submission_original_sample_id lmh51
_olex2_submission_special_instructions 'No special instructions were received'
_oxdiff_exptl_absorpt_empirical_details
;
Empirical correction (ABSPACK) includes:
- Absorption correction using spherical harmonics
- Frame scaling
;
_oxdiff_exptl_absorpt_empirical_full_max 1.148
_oxdiff_exptl_absorpt_empirical_full_min 0.854

loop_
_space_group_symop_operation_xyz
'x, y, z'
'-x, y+1/2, -z'

loop_
_atom_site_label
_atom_site_type_symbol
_atom_site_fract_x
_atom_site_fract_y
_atom_site_fract_z
_atom_site_U_iso_or_equiv
_atom_site_adp_type
_atom_site_occupancy
_atom_site_site_symmetry_order
_atom_site_calc_flag
_atom_site_refinement_flags_posn
C1 C 1.09979(17) 0.5712(2) 0.87516(12) 0.0172(4) Uani 1 1 d .
C2 C 1.22891(17) 0.5352(2) 0.90876(13) 0.0191(4) Uani 1 1 d .
H2 H 1.2846 0.6096 0.8895 0.023 Uiso 1 1 calc R
C3 C 1.22465(19) 0.2897(2) 0.94279(14) 0.0227(4) Uani 1 1 d .
H3A H 1.2940 0.2320 0.9656 0.027 Uiso 1 1 calc R
H3B H 1.1618 0.2230 0.9190 0.027 Uiso 1 1 calc R
C4 C 1.17866(18) 0.3879(2) 1.01274(13) 0.0209(4) Uani 1 1 d .
H4 H 1.2038 0.3485 1.0702 0.025 Uiso 1 1 calc R
C5 C 1.04267(17) 0.4131(2) 1.00183(13) 0.0204(4) Uani 1 1 d .
H5A H 1.0020 0.3181 0.9980 0.024 Uiso 1 1 calc R
H5B H 1.0184 0.4638 1.0523 0.024 Uiso 1 1 calc R
C6 C 1.00300(17) 0.5033(2) 0.92228(12) 0.0164(4) Uani 1 1 d .
C7 C 0.88900(17) 0.5312(2) 0.88984(12) 0.0179(4) Uani 1 1 d .
H7 H 0.8831 0.5851 0.8388 0.022 Uiso 1 1 calc R
C8 C 0.77202(17) 0.4921(2) 0.92038(12) 0.0176(4) Uani 1 1 d .
C9 C 0.75606(18) 0.4227(2) 0.99884(13) 0.0199(4) Uani 1 1 d .
H9 H 0.8230 0.3907 1.0342 0.024 Uiso 1 1 calc R
C10 C 0.64078(18) 0.4016(2) 1.02416(13) 0.0206(4) Uani 1 1 d .
H10 H 0.6311 0.3562 1.0766 0.025 Uiso 1 1 calc R
C11 C 0.53998(18) 0.4474(2) 0.97199(14) 0.0236(5) Uani 1 1 d .
H11 H 0.4631 0.4338 0.9897 0.028 Uiso 1 1 calc R
C12 C 0.55412(18) 0.5134(3) 0.89327(13) 0.0266(5) Uani 1 1 d .
H12 H 0.4866 0.5422 0.8574 0.032 Uiso 1 1 calc R
C13 C 0.66905(18) 0.5366(3) 0.86810(13) 0.0224(4) Uani 1 1 d .
H13 H 0.6780 0.5825 0.8157 0.027 Uiso 1 1 calc R
O1 O 1.08080(13) 0.65159(17) 0.81241(9) 0.0240(3) Uani 1 1 d .
O2 O 1.25791(13) 0.39312(16) 0.87831(9) 0.0221(3) Uani 1 1 d .
O3 O 1.23877(12) 0.52682(17) 0.99914(9) 0.0220(3) Uani 1 1 d .
C14 C 0.76062(18) 0.6395(2) 0.62303(13) 0.0198(4) Uani 1 1 d .
C15 C 0.63193(19) 0.5878(3) 0.59621(14) 0.0243(5) Uani 1 1 d .
H15 H 0.5731 0.6551 0.6185 0.029 Uiso 1 1 calc R
C16 C 0.6559(2) 0.3434(3) 0.56494(14) 0.0272(5) Uani 1 1 d .
H16A H 0.5911 0.2749 0.5473 0.033 Uiso 1 1 calc R
H16B H 0.7273 0.2876 0.5857 0.033 Uiso 1 1 calc R
C17 C 0.6822(2) 0.4449(3) 0.49068(14) 0.0272(5) Uani 1 1 d .
H17 H 0.6539 0.3999 0.4353 0.033 Uiso 1 1 calc R
C18 C 0.81398(19) 0.4926(3) 0.49109(13) 0.0260(5) Uani 1 1 d .
H18A H 0.8646 0.4054 0.4899 0.031 Uiso 1 1 calc R
H18B H 0.8238 0.5497 0.4395 0.031 Uiso 1 1 calc R
C19 C 0.85533(18) 0.5847(2) 0.56958(12) 0.0184(4) Uani 1 1 d .
C20 C 0.97058(18) 0.6179(2) 0.59764(12) 0.0190(4) Uani 1 1 d .
H20 H 0.9797 0.6778 0.6463 0.023 Uiso 1 1 calc R
C21 C 1.08377(18) 0.5742(2) 0.56317(12) 0.0185(4) Uani 1 1 d .
C22 C 1.09443(18) 0.5346(2) 0.47734(13) 0.0211(4) Uani 1 1 d .
H22 H 1.0268 0.5373 0.4375 0.025 Uiso 1 1 calc R
C23 C 1.20497(19) 0.4913(2) 0.45141(13) 0.0245(5) Uani 1 1 d .
H23 H 1.2111 0.4664 0.3941 0.029 Uiso 1 1 calc R
C24 C 1.30678(19) 0.4848(3) 0.50995(14) 0.0253(5) Uani 1 1 d .
H24 H 1.3803 0.4530 0.4925 0.030 Uiso 1 1 calc R
C25 C 1.29784(18) 0.5261(3) 0.59469(14) 0.0252(5) Uani 1 1 d .
H25 H 1.3659 0.5229 0.6341 0.030 Uiso 1 1 calc R
C26 C 1.18834(18) 0.5721(2) 0.62112(13) 0.0214(4) Uani 1 1 d .
H26 H 1.1840 0.6019 0.6778 0.026 Uiso 1 1 calc R
O4 O 0.77986(13) 0.71461(17) 0.68791(9) 0.0244(3) Uani 1 1 d .
O5 O 0.62057(14) 0.44377(17) 0.63042(9) 0.0276(4) Uani 1 1 d .
O6 O 0.61079(13) 0.57438(19) 0.50645(10) 0.0292(4) Uani 1 1 d .
C27 C 0.57295(18) 0.3891(2) 0.25473(12) 0.0208(4) Uani 1 1 d .
C28 C 0.44016(18) 0.4327(2) 0.24824(13) 0.0225(5) Uani 1 1 d .
H28 H 0.3903 0.3501 0.2652 0.027 Uiso 1 1 calc R
C29 C 0.43141(19) 0.6303(2) 0.15679(13) 0.0217(4) Uani 1 1 d .
H29A H 0.3587 0.6845 0.1370 0.026 Uiso 1 1 calc R
H29B H 0.4930 0.6500 0.1180 0.026 Uiso 1 1 calc R
C30 C 0.47572(18) 0.6733(3) 0.24940(13) 0.0220(4) Uani 1 1 d .
H30 H 0.4447 0.7708 0.2638 0.026 Uiso 1 1 calc R
C31 C 0.61249(18) 0.6670(2) 0.26872(13) 0.0199(4) Uani 1 1 d .
H31A H 0.6496 0.7332 0.2298 0.024 Uiso 1 1 calc R
H31B H 0.6339 0.7015 0.3271 0.024 Uiso 1 1 calc R
C32 C 0.66240(17) 0.5128(2) 0.25928(12) 0.0176(4) Uani 1 1 d .
C33 C 0.77856(18) 0.4747(2) 0.25427(12) 0.0193(4) Uani 1 1 d .
H33 H 0.7913 0.3736 0.2489 0.023 Uiso 1 1 calc R
C34 C 0.88882(17) 0.5645(2) 0.25584(11) 0.0177(4) Uani 1 1 d .
C35 C 0.89779(18) 0.7145(2) 0.27878(13) 0.0207(4) Uani 1 1 d .
H35 H 0.8307 0.7635 0.2964 0.025 Uiso 1 1 calc R
C36 C 1.00568(19) 0.7899(2) 0.27540(13) 0.0237(5) Uani 1 1 d .
H36 H 1.0100 0.8896 0.2899 0.028 Uiso 1 1 calc R
C37 C 1.10754(19) 0.7184(3) 0.25058(13) 0.0245(5) Uani 1 1 d .
H37 H 1.1793 0.7704 0.2477 0.029 Uiso 1 1 calc R
C38 C 1.10157(19) 0.5696(3) 0.23020(13) 0.0244(5) Uani 1 1 d .
H38 H 1.1699 0.5206 0.2146 0.029 Uiso 1 1 calc R
C39 C 0.99376(18) 0.4934(2) 0.23304(12) 0.0214(4) Uani 1 1 d .
H39 H 0.9908 0.3932 0.2196 0.026 Uiso 1 1 calc R
O7 O 0.59994(14) 0.25794(18) 0.25280(11) 0.0321(4) Uani 1 1 d .
O8 O 0.40709(13) 0.47378(17) 0.16137(9) 0.0225(3) Uani 1 1 d .
O9 O 0.42249(13) 0.55824(19) 0.29863(9) 0.0265(3) Uani 1 1 d .

loop_
_atom_site_aniso_label
_atom_site_aniso_U_11
_atom_site_aniso_U_22
_atom_site_aniso_U_33
_atom_site_aniso_U_23
_atom_site_aniso_U_13
_atom_site_aniso_U_12
C1 0.0190(10) 0.0136(10) 0.0189(9) -0.0027(7) 0.0014(7) -0.0004(8)
C2 0.0157(9) 0.0175(10) 0.0240(10) -0.0004(8) 0.0020(7) -0.0009(8)
C3 0.0188(10) 0.0195(11) 0.0299(11) 0.0042(9) 0.0026(8) 0.0020(8)
C4 0.0176(10) 0.0226(11) 0.0215(10) 0.0038(8) -0.0029(8) 0.0004(8)
C5 0.0180(10) 0.0245(11) 0.0188(10) 0.0043(8) 0.0023(8) 0.0010(8)
C6 0.0156(9) 0.0155(10) 0.0180(9) 0.0000(7) 0.0006(7) 0.0011(7)
C7 0.0192(9) 0.0172(10) 0.0174(9) -0.0001(7) 0.0016(7) 0.0001(8)
C8 0.0160(9) 0.0184(11) 0.0184(9) -0.0028(8) 0.0010(7) 0.0012(8)
C9 0.0196(10) 0.0206(11) 0.0193(10) -0.0005(8) 0.0007(8) 0.0021(8)
C10 0.0218(10) 0.0199(11) 0.0205(10) -0.0018(8) 0.0047(8) 0.0003(8)
C11 0.0143(10) 0.0273(12) 0.0301(11) -0.0063(9) 0.0067(8) -0.0011(8)
C12 0.0163(10) 0.0364(14) 0.0264(11) 0.0002(9) -0.0019(8) 0.0036(9)
C13 0.0210(10) 0.0264(11) 0.0195(10) 0.0021(8) 0.0011(8) 0.0032(9)
O1 0.0202(7) 0.0257(8) 0.0264(8) 0.0089(6) 0.0029(6) 0.0012(6)
O2 0.0212(7) 0.0190(8) 0.0269(8) 0.0000(6) 0.0054(6) 0.0035(6)
O3 0.0185(7) 0.0237(8) 0.0230(7) -0.0021(6) -0.0036(5) -0.0024(6)
C14 0.0210(10) 0.0179(10) 0.0204(10) 0.0054(8) 0.0011(8) 0.0031(8)
C15 0.0200(10) 0.0235(12) 0.0299(11) 0.0021(9) 0.0049(8) 0.0004(9)
C16 0.0287(11) 0.0258(12) 0.0273(11) -0.0041(9) 0.0038(9) -0.0042(9)
C17 0.0230(11) 0.0374(14) 0.0207(11) -0.0035(9) -0.0006(8) -0.0065(9)
C18 0.0212(10) 0.0391(14) 0.0180(10) -0.0037(9) 0.0027(8) -0.0041(10)
C19 0.0189(10) 0.0198(11) 0.0165(9) 0.0035(8) 0.0015(7) 0.0017(8)
C20 0.0218(10) 0.0182(11) 0.0170(9) 0.0004(7) 0.0019(8) 0.0017(8)
C21 0.0177(10) 0.0153(10) 0.0225(10) 0.0004(8) 0.0027(8) -0.0004(8)
C22 0.0201(10) 0.0229(11) 0.0199(10) 0.0001(8) -0.0001(8) -0.0012(9)
C23 0.0257(11) 0.0248(12) 0.0239(11) -0.0018(9) 0.0068(8) -0.0010(9)
C24 0.0177(10) 0.0237(12) 0.0357(12) -0.0011(9) 0.0084(9) 0.0001(9)
C25 0.0159(10) 0.0282(12) 0.0307(11) 0.0019(9) -0.0015(8) -0.0027(9)
C26 0.0199(10) 0.0233(11) 0.0212(10) -0.0010(8) 0.0021(8) -0.0040(8)
O4 0.0223(7) 0.0257(8) 0.0259(8) -0.0025(6) 0.0055(6) 0.0035(6)
O5 0.0351(9) 0.0238(9) 0.0250(8) -0.0008(6) 0.0098(7) -0.0066(7)
O6 0.0199(8) 0.0365(10) 0.0299(8) 0.0076(7) -0.0047(6) -0.0003(7)
C27 0.0226(11) 0.0221(12) 0.0164(10) 0.0043(8) -0.0041(8) -0.0039(9)
C28 0.0211(10) 0.0273(12) 0.0192(10) 0.0035(8) 0.0015(8) -0.0058(9)
C29 0.0192(10) 0.0218(11) 0.0235(10) 0.0021(8) -0.0008(8) 0.0017(8)
C30 0.0187(10) 0.0246(12) 0.0229(10) -0.0022(8) 0.0035(8) -0.0007(8)
C31 0.0180(10) 0.0220(11) 0.0195(10) -0.0021(8) 0.0013(8) -0.0025(8)
C32 0.0175(9) 0.0210(11) 0.0137(9) 0.0016(7) -0.0018(7) -0.0024(8)
C33 0.0225(10) 0.0173(10) 0.0170(9) 0.0001(8) -0.0032(8) -0.0019(8)
C34 0.0161(9) 0.0226(11) 0.0132(9) 0.0007(7) -0.0039(7) -0.0011(8)
C35 0.0175(10) 0.0227(11) 0.0213(10) -0.0007(8) -0.0018(8) 0.0011(8)
C36 0.0235(11) 0.0204(11) 0.0260(11) -0.0007(9) -0.0040(8) -0.0034(9)
C37 0.0176(10) 0.0319(13) 0.0234(10) 0.0007(9) -0.0015(8) -0.0074(9)
C38 0.0188(10) 0.0310(13) 0.0233(10) -0.0018(9) 0.0012(8) 0.0015(9)
C39 0.0222(10) 0.0217(12) 0.0197(10) -0.0019(8) -0.0010(8) 0.0005(9)
O7 0.0267(8) 0.0212(9) 0.0459(10) 0.0077(7) -0.0095(7) -0.0055(7)
O8 0.0229(7) 0.0223(8) 0.0208(7) 0.0023(6) -0.0053(6) -0.0021(6)
O9 0.0222(7) 0.0365(9) 0.0218(7) -0.0012(6) 0.0077(6) -0.0063(7)

loop_
_atom_type_symbol
_atom_type_description
_atom_type_scat_dispersion_real
_atom_type_scat_dispersion_imag
_atom_type_scat_source
C C 0.0181 0.0091 'International Tables Vol C Tables 4.2.6.8 and 6.1.1.4'
H H 0.0000 0.0000 'International Tables Vol C Tables 4.2.6.8 and 6.1.1.4'
O O 0.0492 0.0322 'International Tables Vol C Tables 4.2.6.8 and 6.1.1.4'

loop_
_exptl_crystal_face_index_h
_exptl_crystal_face_index_k
_exptl_crystal_face_index_l
_exptl_crystal_face_perp_dist
1 0 0 0.0190
-1 0 0 0.0190
0 0 -1 0.0896
0 -1 0 0.1131
0 -1 -1 0.1144
0 5 2 0.0819
0 1 -5 0.0782
0 -1 5 0.0935
-1 3 5 0.1031

loop_
_geom_angle_atom_site_label_1
_geom_angle_atom_site_label_2
_geom_angle_atom_site_label_3
_geom_angle
C6 C1 C2 116.37(17)
O1 C1 C2 119.50(17)
O1 C1 C6 124.13(18)
C1 C2 H2 110.5
O2 C2 C1 108.44(16)
O2 C2 H2 110.5
O3 C2 C1 109.96(15)
O3 C2 H2 110.5
O3 C2 O2 106.75(16)
H3A C3 H3B 109.0
C4 C3 H3A 110.9
C4 C3 H3B 110.9
O2 C3 H3A 110.9
O2 C3 H3B 110.9
O2 C3 C4 104.08(16)
C3 C4 H4 110.7
C5 C4 C3 113.61(17)
C5 C4 H4 110.7
O3 C4 C3 102.15(15)
O3 C4 H4 110.7
O3 C4 C5 108.72(17)
C4 C5 H5A 109.1
C4 C5 H5B 109.1
H5A C5 H5B 107.8
C6 C5 C4 112.50(16)
C6 C5 H5A 109.1
C6 C5 H5B 109.1
C1 C6 C5 117.17(16)
C7 C6 C1 115.81(17)
C7 C6 C5 127.01(17)
C6 C7 H7 114.2
C6 C7 C8 131.66(19)
C8 C7 H7 114.2
C9 C8 C7 125.34(18)
C9 C8 C13 118.31(17)
C13 C8 C7 116.24(18)
C8 C9 H9 119.8
C10 C9 C8 120.32(19)
C10 C9 H9 119.8
C9 C10 H10 119.7
C11 C10 C9 120.61(19)
C11 C10 H10 119.7
C10 C11 H11 120.1
C10 C11 C12 119.78(18)
C12 C11 H11 120.1
C11 C12 H12 120.1
C13 C12 C11 119.9(2)
C13 C12 H12 120.1
C8 C13 H13 119.5
C12 C13 C8 121.08(19)
C12 C13 H13 119.5
C2 O2 C3 105.84(15)
C2 O3 C4 101.49(15)
C19 C14 C15 116.00(18)
O4 C14 C15 119.05(18)
O4 C14 C19 124.83(19)
C14 C15 H15 110.6
O5 C15 C14 107.00(17)
O5 C15 H15 110.6
O6 C15 C14 111.48(16)
O6 C15 H15 110.6
O6 C15 O5 106.45(17)
H16A C16 H16B 109.0
C17 C16 H16A 111.0
C17 C16 H16B 111.0
O5 C16 H16A 111.0
O5 C16 H16B 111.0
O5 C16 C17 103.93(18)
C16 C17 H17 110.5
C18 C17 C16 114.68(19)
C18 C17 H17 110.5
O6 C17 C16 102.21(16)
O6 C17 H17 110.5
O6 C17 C18 108.15(19)
C17 C18 H18A 109.2
C17 C18 H18B 109.2
H18A C18 H18B 107.9
C19 C18 C17 112.19(17)
C19 C18 H18A 109.2
C19 C18 H18B 109.2
C14 C19 C18 117.27(17)
C20 C19 C14 116.37(18)
C20 C19 C18 126.31(18)
C19 C20 H20 115.0
C19 C20 C21 129.93(19)
C21 C20 H20 115.0
C22 C21 C20 124.75(18)
C22 C21 C26 118.22(17)
C26 C21 C20 117.03(17)
C21 C22 H22 119.8
C23 C22 C21 120.45(19)
C23 C22 H22 119.8
C22 C23 H23 119.6
C22 C23 C24 120.76(19)
C24 C23 H23 119.6
C23 C24 H24 120.3
C25 C24 C23 119.32(19)
C25 C24 H24 120.3
C24 C25 H25 119.8
C26 C25 C24 120.5(2)
C26 C25 H25 119.8
C21 C26 H26 119.6
C25 C26 C21 120.70(19)
C25 C26 H26 119.6
C15 O5 C16 105.77(15)
C15 O6 C17 101.28(16)
C32 C27 C28 116.52(18)
O7 C27 C28 119.16(19)
O7 C27 C32 124.27(19)
C27 C28 H28 110.7
O8 C28 C27 107.17(16)
O8 C28 H28 110.7
O9 C28 C27 110.91(17)
O9 C28 H28 110.7
O9 C28 O8 106.53(17)
H29A C29 H29B 108.9
C30 C29 H29A 110.9
C30 C29 H29B 110.9
O8 C29 H29A 110.9
O8 C29 H29B 110.9
O8 C29 C30 104.34(16)
C29 C30 H30 110.8
C31 C30 C29 113.88(17)
C31 C30 H30 110.8
O9 C30 C29 101.84(16)
O9 C30 H30 110.8
O9 C30 C31 108.47(17)
C30 C31 H31A 109.1
C30 C31 H31B 109.1
H31A C31 H31B 107.8
C32 C31 C30 112.53(17)
C32 C31 H31A 109.1
C32 C31 H31B 109.1
C27 C32 C31 116.52(17)
C33 C32 C27 116.33(19)
C33 C32 C31 127.15(19)
C32 C33 H33 114.3
C32 C33 C34 131.4(2)
C34 C33 H33 114.3
C35 C34 C33 125.32(18)
C35 C34 C39 117.74(18)
C39 C34 C33 116.94(19)
C34 C35 H35 119.7
C36 C35 C34 120.50(19)
C36 C35 H35 119.7
C35 C36 H36 119.6
C35 C36 C37 120.8(2)
C37 C36 H36 119.6
C36 C37 H37 120.2
C38 C37 C36 119.6(2)
C38 C37 H37 120.2
C37 C38 H38 120.0
C37 C38 C39 120.0(2)
C39 C38 H38 120.0
C34 C39 H39 119.3
C38 C39 C34 121.3(2)
C38 C39 H39 119.3
C28 O8 C29 105.71(16)
C28 O9 C30 101.49(14)

loop_
_geom_bond_atom_site_label_1
_geom_bond_atom_site_label_2
_geom_bond_distance
C1 C2 1.516(3)
C1 C6 1.490(3)
C1 O1 1.221(2)
C2 H2 0.9800
C2 O2 1.417(3)
C2 O3 1.405(2)
C3 H3A 0.9700
C3 H3B 0.9700
C3 C4 1.530(3)
C3 O2 1.446(2)
C4 H4 0.9800
C4 C5 1.522(3)
C4 O3 1.447(3)
C5 H5A 0.9700
C5 H5B 0.9700
C5 C6 1.515(3)
C6 C7 1.344(3)
C7 H7 0.9300
C7 C8 1.468(3)
C8 C9 1.400(3)
C8 C13 1.401(3)
C9 H9 0.9300
C9 C10 1.388(3)
C10 H10 0.9300
C10 C11 1.385(3)
C11 H11 0.9300
C11 C12 1.387(3)
C12 H12 0.9300
C12 C13 1.386(3)
C13 H13 0.9300
C14 C15 1.525(3)
C14 C19 1.486(3)
C14 O4 1.220(3)
C15 H15 0.9800
C15 O5 1.417(3)
C15 O6 1.402(3)
C16 H16A 0.9700
C16 H16B 0.9700
C16 C17 1.527(3)
C16 O5 1.447(3)
C17 H17 0.9800
C17 C18 1.526(3)
C17 O6 1.448(3)
C18 H18A 0.9700
C18 H18B 0.9700
C18 C19 1.516(3)
C19 C20 1.348(3)
C20 H20 0.9300
C20 C21 1.467(3)
C21 C22 1.401(3)
C21 C26 1.404(3)
C22 H22 0.9300
C22 C23 1.384(3)
C23 H23 0.9300
C23 C24 1.387(3)
C24 H24 0.9300
C24 C25 1.385(3)
C25 H25 0.9300
C25 C26 1.384(3)
C26 H26 0.9300
C27 C28 1.521(3)
C27 C32 1.493(3)
C27 O7 1.224(3)
C28 H28 0.9800
C28 O8 1.419(2)
C28 O9 1.405(3)
C29 H29A 0.9700
C29 H29B 0.9700
C29 C30 1.532(3)
C29 O8 1.444(3)
C30 H30 0.9800
C30 C31 1.523(3)
C30 O9 1.451(3)
C31 H31A 0.9700
C31 H31B 0.9700
C31 C32 1.513(3)
C32 C33 1.345(3)
C33 H33 0.9300
C33 C34 1.468(3)
C34 C35 1.403(3)
C34 C39 1.406(3)
C35 H35 0.9300
C35 C36 1.384(3)
C36 H36 0.9300
C36 C37 1.389(3)
C37 H37 0.9300
C37 C38 1.383(3)
C38 H38 0.9300
C38 C39 1.386(3)
C39 H39 0.9300

loop_
_geom_torsion_atom_site_label_1
_geom_torsion_atom_site_label_2
_geom_torsion_atom_site_label_3
_geom_torsion_atom_site_label_4
_geom_torsion
C1 C2 O2 C3 -89.89(18)
C1 C2 O3 C4 73.24(19)
C1 C6 C7 C8 -175.9(2)
C2 C1 C6 C5 3.6(3)
C2 C1 C6 C7 -177.43(18)
C3 C4 C5 C6 -66.9(2)
C3 C4 O3 C2 40.83(18)
C4 C3 O2 C2 -1.79(19)
C4 C5 C6 C1 -8.6(3)
C4 C5 C6 C7 172.5(2)
C5 C4 O3 C2 -79.53(18)
C5 C6 C7 C8 2.9(4)
C6 C1 C2 O2 79.7(2)
C6 C1 C2 O3 -36.7(2)
C6 C7 C8 C9 5.8(4)
C6 C7 C8 C13 -178.2(2)
C7 C8 C9 C10 174.86(19)
C7 C8 C13 C12 -176.1(2)
C8 C9 C10 C11 0.6(3)
C9 C8 C13 C12 0.3(3)
C9 C10 C11 C12 0.7(3)
C10 C11 C12 C13 -1.6(3)
C11 C12 C13 C8 1.1(3)
C13 C8 C9 C10 -1.1(3)
O1 C1 C2 O2 -100.0(2)
O1 C1 C2 O3 143.61(19)
O1 C1 C6 C5 -176.7(2)
O1 C1 C6 C7 2.2(3)
O2 C2 O3 C4 -44.20(17)
O2 C3 C4 C5 92.8(2)
O2 C3 C4 O3 -24.11(19)
O3 C2 O2 C3 28.54(18)
O3 C4 C5 C6 46.1(2)
C14 C15 O5 C16 -89.9(2)
C14 C15 O6 C17 71.4(2)
C14 C19 C20 C21 176.2(2)
C15 C14 C19 C18 4.1(3)
C15 C14 C19 C20 -173.76(18)
C16 C17 C18 C19 -63.6(3)
C16 C17 O6 C15 41.36(19)
C17 C16 O5 C15 -2.4(2)
C17 C18 C19 C14 -11.9(3)
C17 C18 C19 C20 165.7(2)
C18 C17 O6 C15 -80.01(19)
C18 C19 C20 C21 -1.4(4)
C19 C14 C15 O5 81.2(2)
C19 C14 C15 O6 -34.8(3)
C19 C20 C21 C22 25.0(4)
C19 C20 C21 C26 -154.9(2)
C20 C21 C22 C23 -178.4(2)
C20 C21 C26 C25 177.2(2)
C21 C22 C23 C24 0.8(3)
C22 C21 C26 C25 -2.6(3)
C22 C23 C24 C25 -1.8(3)
C23 C24 C25 C26 0.7(3)
C24 C25 C26 C21 1.6(3)
C26 C21 C22 C23 1.4(3)
O4 C14 C15 O5 -95.0(2)
O4 C14 C15 O6 149.03(19)
O4 C14 C19 C18 180.0(2)
O4 C14 C19 C20 2.1(3)
O5 C15 O6 C17 -44.99(19)
O5 C16 C17 C18 92.7(2)
O5 C16 C17 O6 -24.0(2)
O6 C15 O5 C16 29.5(2)
O6 C17 C18 C19 49.7(2)
C27 C28 O8 C29 -89.52(19)
C27 C28 O9 C30 71.50(18)
C27 C32 C33 C34 179.51(18)
C28 C27 C32 C31 7.7(2)
C28 C27 C32 C33 -172.06(17)
C29 C30 C31 C32 -62.3(2)
C29 C30 O9 C28 41.02(18)
C30 C29 O8 C28 -2.3(2)
C30 C31 C32 C27 -14.5(2)
C30 C31 C32 C33 165.31(19)
C31 C30 O9 C28 -79.38(18)
C31 C32 C33 C34 -0.3(3)
C32 C27 C28 O8 78.5(2)
C32 C27 C28 O9 -37.4(2)
C32 C33 C34 C35 12.2(3)
C32 C33 C34 C39 -168.4(2)
C33 C34 C35 C36 -177.96(18)
C33 C34 C39 C38 178.18(17)
C34 C35 C36 C37 -1.0(3)
C35 C34 C39 C38 -2.3(3)
C35 C36 C37 C38 -1.0(3)
C36 C37 C38 C39 1.2(3)
C37 C38 C39 C34 0.4(3)
C39 C34 C35 C36 2.6(3)
O7 C27 C28 O8 -98.9(2)
O7 C27 C28 O9 145.22(19)
O7 C27 C32 C31 -174.99(19)
O7 C27 C32 C33 5.2(3)
O8 C28 O9 C30 -44.79(18)
O8 C29 C30 C31 92.7(2)
O8 C29 C30 O9 -23.87(19)
O9 C28 O8 C29 29.24(19)
O9 C30 C31 C32 50.3(2)

loop_
_exptl_oxdiff_crystal_face_indexfrac_h
_exptl_oxdiff_crystal_face_indexfrac_k
_exptl_oxdiff_crystal_face_indexfrac_l
_exptl_oxdiff_crystal_face_x
_exptl_oxdiff_crystal_face_y
_exptl_oxdiff_crystal_face_z
1.0000 0.0000 0.0000 -0.0706 0.1198 0.0049
-1.0000 -0.0000 -0.0000 0.0706 -0.1198 -0.0049
0.0000 -0.0000 -1.0000 0.0751 0.0359 -0.0541
0.0000 -1.0000 -0.0000 0.0823 0.0428 0.1430
0.0000 -1.0000 -1.0000 0.1575 0.0786 0.0889
-0.0000 5.0000 2.0000 -0.5619 -0.2856 -0.6068
0.0000 1.0000 -5.0000 0.2933 0.1367 -0.4134
-0.0000 -1.0000 5.0000 -0.2933 -0.1367 0.4134
-1.0000 3.0000 5.0000 -0.5520 -0.4275 -0.1634
